data_4063632
loop_
_publ_author_name
'Johnson, Samuel A.'
'Mroz, Natalia M.'
'Valdizon, Ren\'e'
'Murray, Scott'

_publ_section_title
;
 Characterization of Intermediates in the C&#x2212;F Activation of
 Tetrafluorobenzenes using a Reactive Ni(PEt3)2Synthon: Combined
 Computational and Experimental Investigation
;
_journal_issue 3
_journal_name_full Organometallics
_journal_page_first 441
_journal_paper_doi 10.1021/om100699d
_journal_volume 30
_journal_year 2011
_chemical_formula_moiety 'C14 H36 Ni P2'
_chemical_formula_sum 'C14 H36 Ni P2'
_chemical_formula_weight 325.08
_chemical_name_systematic
;
 ?
;
_space_group_IT_number 14
_symmetry_cell_setting monoclinic
_symmetry_space_group_name_Hall '-P 2ybc'
_symmetry_space_group_name_H-M 'P 1 21/c 1'
_atom_sites_solution_hydrogens geom
_atom_sites_solution_primary direct
_atom_sites_solution_secondary difmap
_audit_conform_dict_location ftp://ftp.iucr.org/pub/cif_core.dic
_audit_conform_dict_name cif_core.dic
_audit_conform_dict_version 2.3
_audit_creation_date 2010-04-15T20:11:34-00:00
_audit_creation_method 'WinGX routine CIF_UPDATE'
_cell_angle_alpha 90
_cell_angle_beta 123.314(4)
_cell_angle_gamma 90
_cell_formula_units_Z 2
_cell_length_a 7.3541(8)
_cell_length_b 11.6170(12)
_cell_length_c 13.1344(10)
_cell_measurement_reflns_used 7600
_cell_measurement_temperature 173(2)
_cell_measurement_theta_max 28.03
_cell_measurement_theta_min 2.55
_cell_volume 937.71(16)
_computing_cell_refinement 'Bruker SMART'
_computing_data_collection 'Bruker SMART'
_computing_data_reduction 'Bruker SAINT'
_computing_molecular_graphics 'Bruker SHELXTL'
_computing_publication_material 'Bruker SHELXTL'
_computing_structure_refinement 'SHELXL-97 (Sheldrick, 1997)'
_computing_structure_solution 'Bruker SHELXTL'
_diffrn_ambient_temperature 173(2)
_diffrn_measured_fraction_theta_full 0.999
_diffrn_measured_fraction_theta_max 0.999
_diffrn_measurement_device_type 'CCD area detector'
_diffrn_measurement_method 'phi and omega scans'
_diffrn_radiation_monochromator graphite
_diffrn_radiation_type MoK\a
_diffrn_radiation_wavelength 0.71073
_diffrn_reflns_av_R_equivalents 0.0202
_diffrn_reflns_av_unetI/netI 0.0152
_diffrn_reflns_limit_h_max 8
_diffrn_reflns_limit_h_min -8
_diffrn_reflns_limit_k_max 13
_diffrn_reflns_limit_k_min -13
_diffrn_reflns_limit_l_max 15
_diffrn_reflns_limit_l_min -15
_diffrn_reflns_number 8525
_diffrn_reflns_theta_full 24.99
_diffrn_reflns_theta_max 24.99
_diffrn_reflns_theta_min 3.28
_exptl_absorpt_coefficient_mu 1.189
_exptl_absorpt_correction_T_max 0.919
_exptl_absorpt_correction_T_min 0.737
_exptl_absorpt_correction_type multi-scan
_exptl_absorpt_process_details 'SADABS, BRUKER 2001'
_exptl_crystal_colour yellow
_exptl_crystal_density_diffrn 1.151
_exptl_crystal_density_method 'not measured'
_exptl_crystal_description block
_exptl_crystal_F_000 356
_exptl_crystal_size_max 0.24
_exptl_crystal_size_mid 0.2
_exptl_crystal_size_min 0.12
_refine_diff_density_max 0.345
_refine_diff_density_min -0.167
_refine_diff_density_rms 0.039
_refine_ls_extinction_method none
_refine_ls_goodness_of_fit_ref 1.08
_refine_ls_hydrogen_treatment constr
_refine_ls_matrix_type full
_refine_ls_number_parameters 83
_refine_ls_number_reflns 1645
_refine_ls_number_restraints 0
_refine_ls_restrained_S_all 1.08
_refine_ls_R_factor_all 0.0244
_refine_ls_R_factor_gt 0.0225
_refine_ls_shift/su_max 0
_refine_ls_shift/su_mean 0
_refine_ls_structure_factor_coef Fsqd
_refine_ls_weighting_details 'calc w=1/[\s^2^(Fo^2^)+(0.0260P)^2^+0.3345P] where P=(Fo^2^+2Fc^2^)/3'
_refine_ls_weighting_scheme calc
_refine_ls_wR_factor_gt 0.0544
_refine_ls_wR_factor_ref 0.0559
_reflns_number_gt 1549
_reflns_number_total 1645
_reflns_threshold_expression >2sigma(I)
_cod_data_source_file om100699d_si_002.cif
_cod_data_source_block platon
_cod_depositor_comments
;
The following automatic conversions were performed:

'_symmetry_cell_setting' value 'Monoclinic' changed to 'monoclinic'
according to /home/saulius/struct/CIF-dictionaries/cif_core.dic
dictionary named 'cif_core.dic' version 2.4.1 from 2010-06-29.

Automatic conversion script
Id: cif_fix_values 1715 2011-07-08 13:25:40Z adriana 
;
_cod_original_sg_symbol_H-M P21/c
_cod_database_code 4063632

loop_
_symmetry_equiv_pos_as_xyz
'x, y, z'
'-x, y+1/2, -z+1/2'
'-x, -y, -z'
'x, -y-1/2, z-1/2'

loop_
_atom_site_label
_atom_site_type_symbol
_atom_site_fract_x
_atom_site_fract_y
_atom_site_fract_z
_atom_site_U_iso_or_equiv
_atom_site_adp_type
_atom_site_occupancy
_atom_site_symmetry_multiplicity
_atom_site_calc_flag
_atom_site_refinement_flags
Ni1 Ni 0.5 0.5 0 0.02611(10) Uani 1 2 d S
P1 P 0.67583(7) 0.66186(3) 0.07408(4) 0.02810(12) Uani 1 1 d .
C1 C 0.5953(3) 0.45622(15) 0.17045(14) 0.0360(4) Uani 1 1 d .
H1A H 0.6966 0.3912 0.1978 0.054 Uiso 1 1 calc R
H1B H 0.4679 0.4342 0.1717 0.054 Uiso 1 1 calc R
H1C H 0.6678 0.5219 0.2249 0.054 Uiso 1 1 calc R
C2 C 0.9614(3) 0.64727(16) 0.20303(16) 0.0427(4) Uani 1 1 d .
H2A H 1.0322 0.7238 0.2219 0.051 Uiso 1 1 calc R
H2B H 0.9643 0.6211 0.2756 0.051 Uiso 1 1 calc R
C3 C 1.0921(3) 0.5626(2) 0.1782(2) 0.0579(6) Uani 1 1 d .
H3A H 1.0256 0.4861 0.1619 0.087 Uiso 1 1 calc R
H3B H 1.242 0.5589 0.2494 0.087 Uiso 1 1 calc R
H3C H 1.0923 0.5887 0.1072 0.087 Uiso 1 1 calc R
C4 C 0.6974(3) 0.76359(15) -0.02751(16) 0.0364(4) Uani 1 1 d .
H4A H 0.7925 0.7281 -0.0504 0.044 Uiso 1 1 calc R
H4B H 0.551 0.7716 -0.1031 0.044 Uiso 1 1 calc R
C5 C 0.7847(3) 0.88525(16) 0.02133(18) 0.0474(5) Uani 1 1 d .
H5A H 0.6846 0.9254 0.0365 0.071 Uiso 1 1 calc R
H5B H 0.7969 0.9282 -0.0389 0.071 Uiso 1 1 calc R
H5C H 0.9284 0.8796 0.0975 0.071 Uiso 1 1 calc R
C6 C 0.5560(3) 0.75106(15) 0.13875(16) 0.0382(4) Uani 1 1 d .
H6A H 0.5572 0.7072 0.2037 0.046 Uiso 1 1 calc R
H6B H 0.6466 0.8207 0.1763 0.046 Uiso 1 1 calc R
C7 C 0.3225(3) 0.78749(18) 0.04269(19) 0.0490(5) Uani 1 1 d .
H7A H 0.3219 0.8362 -0.0184 0.073 Uiso 1 1 calc R
H7B H 0.2626 0.8307 0.0819 0.073 Uiso 1 1 calc R
H7C H 0.2334 0.7189 0.003 0.073 Uiso 1 1 calc R

loop_
_atom_site_aniso_label
_atom_site_aniso_U_11
_atom_site_aniso_U_22
_atom_site_aniso_U_33
_atom_site_aniso_U_23
_atom_site_aniso_U_13
_atom_site_aniso_U_12
Ni1 0.03061(17) 0.02391(16) 0.02023(16) -0.00037(10) 0.01168(13) -0.00089(11)
P1 0.0317(2) 0.0253(2) 0.0233(2) -0.00092(16) 0.01248(18) -0.00111(16)
C1 0.0452(10) 0.0308(9) 0.0267(8) -0.0014(7) 0.0164(8) -0.0059(7)
C2 0.0349(9) 0.0389(10) 0.0364(10) 0.0018(8) 0.0082(8) -0.0059(8)
C3 0.0384(11) 0.0641(14) 0.0614(14) 0.0140(11) 0.0212(10) 0.0087(10)
C4 0.0432(10) 0.0317(9) 0.0333(9) 0.0009(7) 0.0205(8) -0.0038(7)
C5 0.0575(12) 0.0330(10) 0.0501(11) 0.0003(8) 0.0285(10) -0.0111(9)
C6 0.0516(11) 0.0321(9) 0.0328(9) -0.0060(7) 0.0244(8) -0.0018(8)
C7 0.0503(11) 0.0470(11) 0.0541(12) -0.0016(9) 0.0316(10) 0.0086(9)

loop_
_atom_type_symbol
_atom_type_description
_atom_type_scat_dispersion_real
_atom_type_scat_dispersion_imag
_atom_type_scat_source
C C 0.0033 0.0016 'International Tables Vol C Tables 4.2.6.8 and 6.1.1.4'
H H 0 0 'International Tables Vol C Tables 4.2.6.8 and 6.1.1.4'
Ni Ni 0.3393 1.1124 'International Tables Vol C Tables 4.2.6.8 and 6.1.1.4'
P P 0.1023 0.0942 'International Tables Vol C Tables 4.2.6.8 and 6.1.1.4'

loop_
_geom_angle_atom_site_label_1
_geom_angle_atom_site_label_2
_geom_angle_atom_site_label_3
_geom_angle
_geom_angle_site_symmetry_1
_geom_angle_site_symmetry_3
C1 Ni1 C1 180.00(10) 3_665 .
C1 Ni1 P1 87.86(5) 3_665 3_665
C1 Ni1 P1 92.14(5) . 3_665
C1 Ni1 P1 92.14(5) 3_665 .
C1 Ni1 P1 87.86(5) . .
P1 Ni1 P1 180 3_665 .
C6 P1 C2 102.71(9) . .
C6 P1 C4 103.01(8) . .
C2 P1 C4 102.43(8) . .
C6 P1 Ni1 111.93(6) . .
C2 P1 Ni1 115.27(6) . .
C4 P1 Ni1 119.47(6) . .
Ni1 C1 H1A 109.5 . .
Ni1 C1 H1B 109.5 . .
H1A C1 H1B 109.5 . .
Ni1 C1 H1C 109.5 . .
H1A C1 H1C 109.5 . .
H1B C1 H1C 109.5 . .
C3 C2 P1 113.26(13) . .
C3 C2 H2A 108.9 . .
P1 C2 H2A 108.9 . .
C3 C2 H2B 108.9 . .
P1 C2 H2B 108.9 . .
H2A C2 H2B 107.7 . .
C2 C3 H3A 109.5 . .
C2 C3 H3B 109.5 . .
H3A C3 H3B 109.5 . .
C2 C3 H3C 109.5 . .
H3A C3 H3C 109.5 . .
H3B C3 H3C 109.5 . .
C5 C4 P1 117.81(13) . .
C5 C4 H4A 107.9 . .
P1 C4 H4A 107.9 . .
C5 C4 H4B 107.9 . .
P1 C4 H4B 107.9 . .
H4A C4 H4B 107.2 . .
C4 C5 H5A 109.5 . .
C4 C5 H5B 109.5 . .
H5A C5 H5B 109.5 . .
C4 C5 H5C 109.5 . .
H5A C5 H5C 109.5 . .
H5B C5 H5C 109.5 . .
C7 C6 P1 112.33(12) . .
C7 C6 H6A 109.1 . .
P1 C6 H6A 109.1 . .
C7 C6 H6B 109.1 . .
P1 C6 H6B 109.1 . .
H6A C6 H6B 107.9 . .
C6 C7 H7A 109.5 . .
C6 C7 H7B 109.5 . .
H7A C7 H7B 109.5 . .
C6 C7 H7C 109.5 . .
H7A C7 H7C 109.5 . .
H7B C7 H7C 109.5 . .

loop_
_geom_bond_atom_site_label_1
_geom_bond_atom_site_label_2
_geom_bond_distance
_geom_bond_site_symmetry_2
Ni1 C1 2.0096(16) 3_665
Ni1 C1 2.0096(16) .
Ni1 P1 2.1846(4) 3_665
Ni1 P1 2.1846(4) .
P1 C6 1.8421(17) .
P1 C2 1.8441(18) .
P1 C4 1.8533(17) .
C1 H1A 0.98 .
C1 H1B 0.98 .
C1 H1C 0.98 .
C2 C3 1.530(3) .
C2 H2A 0.99 .
C2 H2B 0.99 .
C3 H3A 0.98 .
C3 H3B 0.98 .
C3 H3C 0.98 .
C4 C5 1.539(2) .
C4 H4A 0.99 .
C4 H4B 0.99 .
C5 H5A 0.98 .
C5 H5B 0.98 .
C5 H5C 0.98 .
C6 C7 1.530(3) .
C6 H6A 0.99 .
C6 H6B 0.99 .
C7 H7A 0.98 .
C7 H7B 0.98 .
C7 H7C 0.98 .
